data_4135312
loop_
_publ_author_name
'Chen, Wenchao'
'Ang, Esther Cai Xia'
'Tan, Siu Min'
'Chua, Zhijie'
'Ren, Jingyun'
'Yang, Ziqi'
'Teng, Bo'
'Lee, Richmond'
'Lu, Haihua'
'Tan, Choon-Hong'

_publ_section_title
;
 Enantioselective Addition-Alkylation of \a,\b-Unsaturated Carbonyls via
 Bisguanidinium Silicate Ion Pair Catalysis
;
_journal_name_full 'Journal of the American Chemical Society'
_journal_paper_doi 10.1021/jacs.0c00183
_journal_year 2020
_chemical_absolute_configuration unk
_chemical_formula_sum 'C27 H24 O3'
_chemical_formula_weight 396.46
_space_group_crystal_system monoclinic
_space_group_IT_number 4
_space_group_name_Hall 'P 2yb'
_space_group_name_H-M_alt 'P 1 21 1'
_atom_sites_solution_hydrogens geom
_atom_sites_solution_primary dual
_cell_angle_alpha 90
_cell_angle_beta 98.501(4)
_cell_angle_gamma 90
_cell_formula_units_Z 2
_cell_length_a 10.7685(6)
_cell_length_b 5.8871(3)
_cell_length_c 16.4455(9)
_cell_measurement_reflns_used 2220
_cell_measurement_temperature 100.(2)
_cell_measurement_theta_max 67.4178
_cell_measurement_theta_min 2.7167
_cell_volume 1031.11(10)
_computing_cell_refinement 'SAINT V8.38A (Bruker AXS Inc., 2017)'
_computing_data_collection 'APEX3 (Bruker AXS Inc., 2018)'
_computing_data_reduction 'SAINT V8.38A (Bruker AXS Inc., 2017)'
_computing_molecular_graphics 'XP (Bruker AXS Inc., 2018)'
_computing_publication_material 'APEX3 (Bruker AXS Inc., 2018)'
_computing_structure_refinement 'SHELXL-2018/3 (Sheldrick, 2018)'
_computing_structure_solution 'XT, VERSION 2014/5'
_diffrn_ambient_temperature 100.(2)
_diffrn_detector_area_resol_mean 8.3333
_diffrn_measured_fraction_theta_full 0.987
_diffrn_measured_fraction_theta_max 0.987
_diffrn_measurement_device_type 'CCD area detector'
_diffrn_measurement_method 'phi and omega scans'
_diffrn_radiation_monochromator 'Multilayer Mirror'
_diffrn_radiation_type CuK\a
_diffrn_radiation_wavelength 1.54178
_diffrn_reflns_av_R_equivalents 0.1543
_diffrn_reflns_av_unetI/netI 0.1356
_diffrn_reflns_limit_h_max 12
_diffrn_reflns_limit_h_min -12
_diffrn_reflns_limit_k_max 6
_diffrn_reflns_limit_k_min -6
_diffrn_reflns_limit_l_max 19
_diffrn_reflns_limit_l_min -19
_diffrn_reflns_number 14873
_diffrn_reflns_theta_full 68.15
_diffrn_reflns_theta_max 68.15
_diffrn_reflns_theta_min 2.72
_diffrn_source 'Incoatec Microfocus Source'
_diffrn_source_type 'Bruker Kappa Duo APEX2'
_exptl_absorpt_coefficient_mu 0.651
_exptl_absorpt_correction_T_max 1.00
_exptl_absorpt_correction_T_min 0.79
_exptl_absorpt_correction_type multi-scan
_exptl_absorpt_process_details
;
SADABS-2016/2 - Bruker AXS area detector scaling and absorption correction
;
_exptl_crystal_colour colourless
_exptl_crystal_density_diffrn 1.277
_exptl_crystal_density_method 'not measured'
_exptl_crystal_description plate
_exptl_crystal_F_000 420
_exptl_crystal_size_max 0.100
_exptl_crystal_size_mid 0.010
_exptl_crystal_size_min 0.002
_refine_diff_density_max 0.224
_refine_diff_density_min -0.247
_refine_ls_abs_structure_details
;

Flack x determined using 725 quotients [(I+)-(I-)]/[(I+)+(I-)]
(Parsons, Flack and Wagner, Acta Cryst. B69 (2013) 249-259).
;
_refine_ls_abs_structure_Flack 0.0(5)
_refine_ls_extinction_method none
_refine_ls_goodness_of_fit_ref 1.018
_refine_ls_hydrogen_treatment constr
_refine_ls_matrix_type full
_refine_ls_number_parameters 271
_refine_ls_number_reflns 3525
_refine_ls_number_restraints 1
_refine_ls_restrained_S_all 1.018
_refine_ls_R_factor_all 0.1062
_refine_ls_R_factor_gt 0.0713
_refine_ls_shift/su_max 0.000
_refine_ls_shift/su_mean 0.000
_refine_ls_structure_factor_coef Fsqd
_refine_ls_weighting_details 'w=1/[\s^2^(Fo^2^)+(0.0752P)^2^+0.2849P] where P=(Fo^2^+2Fc^2^)/3'
_refine_ls_weighting_scheme calc
_refine_ls_wR_factor_gt 0.1670
_refine_ls_wR_factor_ref 0.1896
_reflns_number_gt 2487
_reflns_number_total 3525
_reflns_threshold_expression 'I > 2\s(I)'
_cod_data_source_file ja0c00183_si_005.cif
_cod_data_source_block tch164s
_cod_depositor_comments
;
The following automatic conversions were performed:

data item '_exptl_absorpt_correction_type' value 'Multi-Scan' was
changed to 'multi-scan' in accordance with the
/home/data/users/saulius/crontab/automatic-downloads/rss-feeds/ACS/lib/dictionaries/cif_core.dic
dictionary named 'cif_core.dic' version 2.4.2 last updated on
2011-04-26.

Automatic conversion script
Id: cif_fix_values 7556 2019-12-06 15:28:31Z antanas 
;
_cod_database_code 4135312

loop_
_space_group_symop_operation_xyz
'x, y, z'
'-x, y+1/2, -z'

loop_
_atom_site_type_symbol
_atom_site_label
_atom_site_fract_x
_atom_site_fract_y
_atom_site_fract_z
_atom_site_U_iso_or_equiv
_atom_site_adp_type
_atom_site_calc_flag
_atom_site_refinement_flags_adp
_atom_site_refinement_flags_occupancy
_atom_site_refinement_flags_posn
_atom_site_occupancy
_atom_site_disorder_assembly
_atom_site_disorder_group
C C1 0.3111(6) 0.2627(11) 0.0974(4) 0.0337(14) Uani d . . . 1 . .
C C2 0.2842(6) 0.1977(12) 0.0160(4) 0.0390(16) Uani d . . . 1 . .
H H2 0.247689 0.053691 0.00135 0.047 Uiso calc U . R 1 . .
C C3 0.3117(7) 0.3482(13) -0.0442(5) 0.0445(17) Uani d . . . 1 . .
H H3 0.294507 0.307957 -0.100671 0.053 Uiso calc U . R 1 . .
C C4 0.3641(7) 0.5551(13) -0.0211(5) 0.0448(18) Uani d . . . 1 . .
H H4 0.383099 0.657321 -0.06222 0.054 Uiso calc U . R 1 . .
C C5 0.3895(6) 0.6179(13) 0.0600(4) 0.0387(14) Uani d . . . 1 . .
H H5 0.427412 0.760949 0.074359 0.046 Uiso calc U . R 1 . .
C C6 0.3600(6) 0.4726(11) 0.1219(4) 0.0338(14) Uani d . . . 1 . .
C C7 0.3806(6) 0.5288(11) 0.2117(4) 0.0336(13) Uani d . . . 1 . .
H H7A 0.301775 0.588505 0.227862 0.04 Uiso calc U . R 1 . .
H H7B 0.445707 0.647986 0.222813 0.04 Uiso calc U . R 1 . .
C C8 0.4220(6) 0.3170(10) 0.2626(4) 0.0343(14) Uani d . . . 1 . .
C C9 0.3245(6) 0.1285(12) 0.2370(4) 0.0358(14) Uani d . . . 1 . .
C C10 0.5493(6) 0.2206(11) 0.2441(4) 0.0313(14) Uani d . . . 1 . .
C C11 0.6494(6) 0.3852(12) 0.2260(4) 0.0356(14) Uani d . . . 1 . .
H H11A 0.649599 0.51889 0.2625 0.043 Uiso calc U . R 1 . .
H H11B 0.628887 0.438739 0.168489 0.043 Uiso calc U . R 1 . .
C C12 0.7807(6) 0.2786(12) 0.2382(4) 0.0396(15) Uani d . . . 1 . .
H H12A 0.808253 0.253702 0.297641 0.048 Uiso calc U . R 1 . .
H H12B 0.776481 0.128667 0.210677 0.048 Uiso calc U . R 1 . .
C C13 0.8766(6) 0.4244(11) 0.2044(4) 0.0364(15) Uani d . . . 1 . .
C C14 0.9168(6) 0.6291(13) 0.2407(4) 0.0410(15) Uani d . . . 1 . .
H H14 0.884194 0.677605 0.288413 0.049 Uiso calc U . R 1 . .
C C15 1.0027(7) 0.7640(13) 0.2092(5) 0.0472(18) Uani d . . . 1 . .
H H15 1.030218 0.902316 0.235729 0.057 Uiso calc U . R 1 . .
C C16 1.0493(7) 0.6962(12) 0.1381(5) 0.0439(17) Uani d . . . 1 . .
H H16 1.107012 0.790158 0.115262 0.053 Uiso calc U . R 1 . .
C C17 1.0115(6) 0.4935(14) 0.1013(5) 0.0432(16) Uani d . . . 1 . .
H H17 1.04412 0.44565 0.053554 0.052 Uiso calc U . R 1 . .
C C18 0.9249(6) 0.3576(12) 0.1342(4) 0.0390(15) Uani d . . . 1 . .
H H18 0.898751 0.217781 0.108358 0.047 Uiso calc U . R 1 . .
C C19 0.4304(7) 0.3577(12) 0.3552(4) 0.0385(15) Uani d . . . 1 . .
H H19A 0.347211 0.407536 0.367298 0.046 Uiso calc U . R 1 . .
H H19B 0.451068 0.212407 0.384449 0.046 Uiso calc U . R 1 . .
C C20 0.5278(6) 0.5341(11) 0.3883(4) 0.0354(14) Uani d . . . 1 . .
H H20 0.518474 0.684286 0.367086 0.043 Uiso calc U . R 1 . .
C C21 0.6254(6) 0.4890(12) 0.4452(4) 0.0354(14) Uani d . . . 1 . .
H H21 0.630941 0.338892 0.46665 0.042 Uiso calc U . R 1 . .
C C22 0.7263(6) 0.6482(12) 0.4786(4) 0.0350(14) Uani d . . . 1 . .
C C23 0.8048(6) 0.5937(12) 0.5511(4) 0.0373(15) Uani d . . . 1 . .
H H23 0.796098 0.451223 0.576758 0.045 Uiso calc U . R 1 . .
C C24 0.8961(6) 0.7465(13) 0.5862(4) 0.0397(15) Uani d . . . 1 . .
H H24 0.947587 0.709333 0.636429 0.048 Uiso calc U . R 1 . .
C C25 0.9123(6) 0.9519(12) 0.5484(4) 0.0394(15) Uani d . . . 1 . .
H H25 0.973777 1.057068 0.572612 0.047 Uiso calc U . R 1 . .
C C26 0.8381(6) 1.0017(13) 0.4753(4) 0.0394(15) Uani d . . . 1 . .
H H26 0.850598 1.140396 0.448188 0.047 Uiso calc U . R 1 . .
C C27 0.7450(6) 0.8532(12) 0.4403(4) 0.0380(15) Uani d . . . 1 . .
H H27 0.69401 0.891803 0.390021 0.046 Uiso calc U . R 1 . .
O O1 0.2793(4) 0.1095(8) 0.1561(3) 0.0371(10) Uani d . . . 1 . .
O O2 0.2885(4) -0.0001(8) 0.2846(3) 0.0421(11) Uani d . . . 1 . .
O O3 0.5664(4) 0.0195(8) 0.2456(3) 0.0407(11) Uani d . . . 1 . .

loop_
_atom_site_aniso_label
_atom_site_aniso_U_11
_atom_site_aniso_U_22
_atom_site_aniso_U_33
_atom_site_aniso_U_12
_atom_site_aniso_U_13
_atom_site_aniso_U_23
C1 0.026(3) 0.031(4) 0.045(4) 0.004(3) 0.006(2) 0.003(3)
C2 0.032(4) 0.036(4) 0.047(4) 0.005(3) -0.002(3) -0.004(3)
C3 0.050(5) 0.035(4) 0.048(4) 0.013(3) 0.007(3) -0.001(3)
C4 0.046(4) 0.035(4) 0.053(4) 0.013(3) 0.004(3) 0.011(3)
C5 0.036(4) 0.031(4) 0.050(4) 0.002(3) 0.008(3) 0.003(3)
C6 0.025(3) 0.020(3) 0.056(4) 0.003(2) 0.004(3) 0.005(3)
C7 0.030(3) 0.024(3) 0.047(4) -0.003(2) 0.007(2) 0.000(2)
C8 0.033(4) 0.019(3) 0.051(4) -0.003(2) 0.007(3) -0.001(2)
C9 0.032(3) 0.024(3) 0.051(4) -0.002(3) 0.006(3) -0.006(3)
C10 0.030(3) 0.026(4) 0.038(3) -0.004(2) 0.008(2) -0.001(2)
C11 0.032(4) 0.029(4) 0.046(4) -0.007(3) 0.005(3) 0.000(3)
C12 0.033(4) 0.035(4) 0.051(4) -0.003(3) 0.005(3) 0.010(3)
C13 0.026(3) 0.028(4) 0.055(4) 0.005(2) 0.007(3) 0.008(3)
C14 0.030(4) 0.039(4) 0.054(4) -0.004(3) 0.005(3) 0.004(3)
C15 0.037(4) 0.034(4) 0.068(5) -0.007(3) -0.001(3) 0.003(3)
C16 0.033(4) 0.034(4) 0.065(5) -0.006(3) 0.010(3) 0.008(3)
C17 0.031(4) 0.043(4) 0.058(4) 0.001(3) 0.011(3) 0.007(3)
C18 0.026(4) 0.031(4) 0.059(4) 0.000(3) 0.006(3) -0.002(3)
C19 0.037(4) 0.034(4) 0.045(4) -0.006(3) 0.012(3) 0.000(3)
C20 0.039(4) 0.023(3) 0.045(4) -0.005(3) 0.009(3) -0.004(2)
C21 0.034(4) 0.029(4) 0.046(4) -0.002(3) 0.011(3) -0.005(3)
C22 0.037(4) 0.026(4) 0.044(3) 0.000(3) 0.012(3) -0.005(3)
C23 0.038(4) 0.032(4) 0.043(4) 0.004(3) 0.008(3) 0.000(3)
C24 0.033(4) 0.048(4) 0.038(3) 0.005(3) 0.004(3) -0.005(3)
C25 0.027(3) 0.037(4) 0.053(4) -0.001(3) 0.006(3) -0.007(3)
C26 0.039(4) 0.031(4) 0.049(4) -0.005(3) 0.010(3) -0.001(3)
C27 0.029(4) 0.035(4) 0.049(4) 0.000(3) 0.002(3) 0.001(3)
O1 0.036(2) 0.027(2) 0.049(3) -0.0068(18) 0.0078(19) -0.0036(19)
O2 0.043(3) 0.030(3) 0.057(3) -0.011(2) 0.017(2) -0.004(2)
O3 0.037(3) 0.025(3) 0.061(3) -0.0050(19) 0.012(2) 0.001(2)

loop_
_atom_type_symbol
_atom_type_description
_atom_type_scat_dispersion_real
_atom_type_scat_dispersion_imag
_atom_type_scat_source
C C 0.0181 0.0091 'International Tables Vol C Tables 4.2.6.8 and 6.1.1.4'
H H 0.0000 0.0000 'International Tables Vol C Tables 4.2.6.8 and 6.1.1.4'
O O 0.0492 0.0322 'International Tables Vol C Tables 4.2.6.8 and 6.1.1.4'

loop_
_geom_angle_atom_site_label_1
_geom_angle_atom_site_label_2
_geom_angle_atom_site_label_3
_geom_angle_site_symmetry_1
_geom_angle_site_symmetry_3
_geom_angle
_geom_angle_publ_flag
C6 C1 C2 . . 123.2(6) ?
C6 C1 O1 . . 119.9(6) ?
C2 C1 O1 . . 116.9(6) ?
C1 C2 C3 . . 118.4(7) ?
C1 C2 H2 . . 120.8 ?
C3 C2 H2 . . 120.8 ?
C4 C3 C2 . . 119.4(7) ?
C4 C3 H3 . . 120.3 ?
C2 C3 H3 . . 120.3 ?
C3 C4 C5 . . 121.5(7) ?
C3 C4 H4 . . 119.2 ?
C5 C4 H4 . . 119.2 ?
C4 C5 C6 . . 120.5(7) ?
C4 C5 H5 . . 119.8 ?
C6 C5 H5 . . 119.8 ?
C1 C6 C5 . . 116.9(6) ?
C1 C6 C7 . . 118.7(6) ?
C5 C6 C7 . . 124.4(6) ?
C6 C7 C8 . . 110.4(5) ?
C6 C7 H7A . . 109.6 ?
C8 C7 H7A . . 109.6 ?
C6 C7 H7B . . 109.6 ?
C8 C7 H7B . . 109.6 ?
H7A C7 H7B . . 108.1 ?
C7 C8 C19 . . 112.7(5) ?
C7 C8 C9 . . 107.8(5) ?
C19 C8 C9 . . 108.7(5) ?
C7 C8 C10 . . 112.6(5) ?
C19 C8 C10 . . 109.1(5) ?
C9 C8 C10 . . 105.6(5) ?
O2 C9 O1 . . 119.2(6) ?
O2 C9 C8 . . 123.5(6) ?
O1 C9 C8 . . 117.4(6) ?
O3 C10 C11 . . 121.7(6) ?
O3 C10 C8 . . 119.6(5) ?
C11 C10 C8 . . 118.7(6) ?
C10 C11 C12 . . 112.5(6) ?
C10 C11 H11A . . 109.1 ?
C12 C11 H11A . . 109.1 ?
C10 C11 H11B . . 109.1 ?
C12 C11 H11B . . 109.1 ?
H11A C11 H11B . . 107.8 ?
C13 C12 C11 . . 112.8(5) ?
C13 C12 H12A . . 109.0 ?
C11 C12 H12A . . 109.0 ?
C13 C12 H12B . . 109.0 ?
C11 C12 H12B . . 109.0 ?
H12A C12 H12B . . 107.8 ?
C14 C13 C18 . . 118.2(6) ?
C14 C13 C12 . . 121.5(6) ?
C18 C13 C12 . . 120.3(6) ?
C15 C14 C13 . . 121.6(7) ?
C15 C14 H14 . . 119.2 ?
C13 C14 H14 . . 119.2 ?
C14 C15 C16 . . 119.6(7) ?
C14 C15 H15 . . 120.2 ?
C16 C15 H15 . . 120.2 ?
C17 C16 C15 . . 119.8(6) ?
C17 C16 H16 . . 120.1 ?
C15 C16 H16 . . 120.1 ?
C16 C17 C18 . . 120.0(7) ?
C16 C17 H17 . . 120.0 ?
C18 C17 H17 . . 120.0 ?
C13 C18 C17 . . 120.8(7) ?
C13 C18 H18 . . 119.6 ?
C17 C18 H18 . . 119.6 ?
C20 C19 C8 . . 113.5(5) ?
C20 C19 H19A . . 108.9 ?
C8 C19 H19A . . 108.9 ?
C20 C19 H19B . . 108.9 ?
C8 C19 H19B . . 108.9 ?
H19A C19 H19B . . 107.7 ?
C21 C20 C19 . . 123.3(6) ?
C21 C20 H20 . . 118.4 ?
C19 C20 H20 . . 118.4 ?
C20 C21 C22 . . 126.7(7) ?
C20 C21 H21 . . 116.7 ?
C22 C21 H21 . . 116.7 ?
C27 C22 C23 . . 118.6(6) ?
C27 C22 C21 . . 122.0(6) ?
C23 C22 C21 . . 119.5(6) ?
C22 C23 C24 . . 120.5(6) ?
C22 C23 H23 . . 119.7 ?
C24 C23 H23 . . 119.7 ?
C25 C24 C23 . . 120.4(6) ?
C25 C24 H24 . . 119.8 ?
C23 C24 H24 . . 119.8 ?
C26 C25 C24 . . 119.0(6) ?
C26 C25 H25 . . 120.5 ?
C24 C25 H25 . . 120.5 ?
C25 C26 C27 . . 121.3(7) ?
C25 C26 H26 . . 119.3 ?
C27 C26 H26 . . 119.3 ?
C26 C27 C22 . . 120.1(6) ?
C26 C27 H27 . . 119.9 ?
C22 C27 H27 . . 119.9 ?
C9 O1 C1 . . 122.4(5) ?

loop_
_geom_bond_atom_site_label_1
_geom_bond_atom_site_label_2
_geom_bond_site_symmetry_2
_geom_bond_distance
_geom_bond_publ_flag
C1 C6 . 1.380(10) ?
C1 C2 . 1.382(10) ?
C1 O1 . 1.399(8) ?
C2 C3 . 1.392(11) ?
C2 H2 . 0.95 ?
C3 C4 . 1.372(12) ?
C3 H3 . 0.95 ?
C4 C5 . 1.373(10) ?
C4 H4 . 0.95 ?
C5 C6 . 1.401(9) ?
C5 H5 . 0.95 ?
C6 C7 . 1.498(9) ?
C7 C8 . 1.531(9) ?
C7 H7A . 0.99 ?
C7 H7B . 0.99 ?
C8 C19 . 1.532(10) ?
C8 C9 . 1.543(9) ?
C8 C10 . 1.555(9) ?
C9 O2 . 1.194(9) ?
C9 O1 . 1.353(8) ?
C10 O3 . 1.198(8) ?
C10 C11 . 1.512(9) ?
C11 C12 . 1.532(10) ?
C11 H11A . 0.99 ?
C11 H11B . 0.99 ?
C12 C13 . 1.510(9) ?
C12 H12A . 0.99 ?
C12 H12B . 0.99 ?
C13 C14 . 1.385(10) ?
C13 C18 . 1.391(10) ?
C14 C15 . 1.377(11) ?
C14 H14 . 0.95 ?
C15 C16 . 1.397(12) ?
C15 H15 . 0.95 ?
C16 C17 . 1.372(11) ?
C16 H16 . 0.95 ?
C17 C18 . 1.396(10) ?
C17 H17 . 0.95 ?
C18 H18 . 0.95 ?
C19 C20 . 1.519(9) ?
C19 H19A . 0.99 ?
C19 H19B . 0.99 ?
C20 C21 . 1.326(10) ?
C20 H20 . 0.95 ?
C21 C22 . 1.479(9) ?
C21 H21 . 0.95 ?
C22 C27 . 1.390(10) ?
C22 C23 . 1.393(10) ?
C23 C24 . 1.393(10) ?
C23 H23 . 0.95 ?
C24 C25 . 1.382(11) ?
C24 H24 . 0.95 ?
C25 C26 . 1.373(10) ?
C25 H25 . 0.95 ?
C26 C27 . 1.389(10) ?
C26 H26 . 0.95 ?
C27 H27 . 0.95 ?
